data_7218979
loop_
_publ_author_name
'Peng, Yu-Xin'
'Wang, Na'
'Dai, Yuan'
'Hu, Bin'
'Ma, Bin Bin'
'Huang, Wei'

_publ_section_title
;
 Simultaneous enhancement of fluorescence and solubility by N-alkylation
 and functionalization of 2-(2-thienyl)imidazo[4,5-f][1,10]-phenanthroline
 with heterocyclic bridges
;
_journal_name_full 'RSC Adv.'
_journal_paper_doi 10.1039/C4RA12627K
_journal_year 2014
_chemical_formula_moiety 'C22 H18 Br Cl3 N4 S'
_chemical_formula_sum 'C22 H18 Br Cl3 N4 S'
_chemical_formula_weight 556.72
_chemical_name_systematic
; 
 ? 
;
_space_group_IT_number 2
_symmetry_cell_setting triclinic
_symmetry_space_group_name_Hall '-P 1'
_symmetry_space_group_name_H-M 'P -1'
_atom_sites_solution_hydrogens geom
_atom_sites_solution_primary direct
_atom_sites_solution_secondary difmap
_audit_creation_method SHELXL-97
_cell_angle_alpha 107.382(5)
_cell_angle_beta 104.667(5)
_cell_angle_gamma 97.372(5)
_cell_formula_units_Z 2
_cell_length_a 9.276(3)
_cell_length_b 10.410(3)
_cell_length_c 13.153(4)
_cell_measurement_reflns_used 3915
_cell_measurement_temperature 291(2)
_cell_measurement_theta_max 28.239
_cell_measurement_theta_min 2.191
_cell_volume 1143.6(6)
_computing_cell_refinement SMART
_computing_data_collection 'SMART (BRUKER 2000)'
_computing_data_reduction 'SAINT (BRUKER 2000)'
_computing_molecular_graphics SHELXTL
_computing_publication_material SHELXTL
_computing_structure_refinement SHELXTL
_computing_structure_solution 'SHELXTL (BRUKER 2000)'
_diffrn_ambient_temperature 291(2)
_diffrn_measured_fraction_theta_full 0.973
_diffrn_measured_fraction_theta_max 0.973
_diffrn_measurement_device_type 'BRUKER Smart Apex CCD area detector'
_diffrn_measurement_method '\f and \w scans'
_diffrn_radiation_monochromator graphite
_diffrn_radiation_source 'fine-focus sealed tube'
_diffrn_radiation_type MoK\a
_diffrn_radiation_wavelength 0.71073
_diffrn_reflns_av_R_equivalents 0.0487
_diffrn_reflns_av_sigmaI/netI 0.0884
_diffrn_reflns_limit_h_max 11
_diffrn_reflns_limit_h_min -8
_diffrn_reflns_limit_k_max 11
_diffrn_reflns_limit_k_min -12
_diffrn_reflns_limit_l_max 15
_diffrn_reflns_limit_l_min -15
_diffrn_reflns_number 6035
_diffrn_reflns_theta_full 25.00
_diffrn_reflns_theta_max 25.00
_diffrn_reflns_theta_min 1.71
_exptl_absorpt_coefficient_mu 2.257
_exptl_absorpt_correction_T_max 0.8057
_exptl_absorpt_correction_T_min 0.7734
_exptl_absorpt_correction_type multi-scan
_exptl_absorpt_process_details 'SADABS, BRUKER(2000)'
_exptl_crystal_colour colourless
_exptl_crystal_density_diffrn 1.617
_exptl_crystal_density_method 'not measured'
_exptl_crystal_description block
_exptl_crystal_F_000 560
_exptl_crystal_size_max 0.12
_exptl_crystal_size_mid 0.12
_exptl_crystal_size_min 0.10
_refine_diff_density_max 0.846
_refine_diff_density_min -0.847
_refine_diff_density_rms 0.105
_refine_ls_extinction_method none
_refine_ls_goodness_of_fit_ref 1.000
_refine_ls_hydrogen_treatment constr
_refine_ls_matrix_type full
_refine_ls_number_parameters 309
_refine_ls_number_reflns 3915
_refine_ls_number_restraints 12
_refine_ls_restrained_S_all 1.011
_refine_ls_R_factor_all 0.0710
_refine_ls_R_factor_gt 0.0595
_refine_ls_shift/su_max 0.000
_refine_ls_shift/su_mean 0.000
_refine_ls_structure_factor_coef Fsqd
_refine_ls_weighting_details 'calc w=1/[\s^2^(Fo^2^)+(0.0845P)^2^+0.0000P] where P=(Fo^2^+2Fc^2^)/3'
_refine_ls_weighting_scheme calc
_refine_ls_wR_factor_gt 0.1526
_refine_ls_wR_factor_ref 0.1579
_reflns_number_gt 2946
_reflns_number_total 3915
_reflns_threshold_expression >2sigma(I)
_cod_data_source_file c4ra12627k2.cif
_cod_data_source_block 5
_cod_original_sg_symbol_H-M P-1
_cod_database_code 7218979

loop_
_symmetry_equiv_pos_as_xyz
'x, y, z'
'-x, -y, -z'

loop_
_atom_site_label
_atom_site_type_symbol
_atom_site_fract_x
_atom_site_fract_y
_atom_site_fract_z
_atom_site_U_iso_or_equiv
_atom_site_adp_type
_atom_site_occupancy
_atom_site_symmetry_multiplicity
_atom_site_calc_flag
_atom_site_refinement_flags
_atom_site_disorder_assembly
_atom_site_disorder_group
Br1 Br 0.07266(6) 0.78189(5) 0.66271(4) 0.0451(2) Uani 1 1 d . . .
C1 C 0.3421(6) -0.0843(5) 0.1097(4) 0.0398(12) Uani 1 1 d . . .
H1 H 0.3271 -0.1501 0.0400 0.048 Uiso 1 1 calc R . .
C2 C 0.2444(6) 0.0050(5) 0.1178(4) 0.0406(12) Uani 1 1 d . . .
H2 H 0.1643 -0.0035 0.0554 0.049 Uiso 1 1 calc R . .
C3 C 0.2664(5) 0.1064(5) 0.2183(4) 0.0334(11) Uani 1 1 d . . .
H3 H 0.2027 0.1684 0.2253 0.040 Uiso 1 1 calc R . .
C4 C 0.3868(5) 0.1140(4) 0.3101(3) 0.0250(9) Uani 1 1 d . . .
C5 C 0.4218(5) 0.2162(4) 0.4180(3) 0.0237(9) Uani 1 1 d . . .
C6 C 0.5421(5) 0.2205(4) 0.5064(3) 0.0245(9) Uani 1 1 d . . .
C7 C 0.6389(5) 0.1256(4) 0.4969(3) 0.0237(9) Uani 1 1 d . . .
C8 C 0.7655(5) 0.1217(4) 0.5805(3) 0.0278(10) Uani 1 1 d . . .
H8 H 0.7963 0.1896 0.6512 0.033 Uiso 1 1 calc R . .
C9 C 0.8429(5) 0.0206(5) 0.5594(4) 0.0306(10) Uani 1 1 d . . .
H9 H 0.9268 0.0184 0.6148 0.037 Uiso 1 1 calc R . .
C10 C 0.7954(5) -0.0807(4) 0.4532(4) 0.0310(10) Uani 1 1 d . . .
H10 H 0.8468 -0.1521 0.4405 0.037 Uiso 1 1 calc R . .
C11 C 0.6033(5) 0.0196(4) 0.3896(3) 0.0253(9) Uani 1 1 d . . .
C12 C 0.4785(5) 0.0175(4) 0.2969(3) 0.0259(9) Uani 1 1 d . . .
C13 C 0.4208(5) 0.3856(4) 0.5568(3) 0.0247(9) Uani 1 1 d . . .
C14 C 0.3736(5) 0.5046(4) 0.6205(3) 0.0257(9) Uani 1 1 d . . .
C15 C 0.4402(5) 0.6053(4) 0.7227(4) 0.0316(10) Uani 1 1 d . . .
H15 H 0.5345 0.6086 0.7707 0.038 Uiso 1 1 calc R . .
C16 C 0.3520(5) 0.7039(5) 0.7484(4) 0.0334(11) Uani 1 1 d . . .
H16 H 0.3817 0.7790 0.8149 0.040 Uiso 1 1 calc R . .
C17 C 0.2220(5) 0.6780(4) 0.6674(4) 0.0317(10) Uani 1 1 d . . .
C18 C 0.6329(5) 0.3716(4) 0.7142(3) 0.0261(9) Uani 1 1 d . . .
H18A H 0.6570 0.2904 0.7302 0.031 Uiso 1 1 calc R . .
H18B H 0.5753 0.4126 0.7626 0.031 Uiso 1 1 calc R . .
C19 C 0.7803(5) 0.4742(4) 0.7396(3) 0.0273(9) Uani 1 1 d . . .
H19A H 0.8381 0.4332 0.6914 0.033 Uiso 1 1 calc R . .
H19B H 0.7563 0.5555 0.7235 0.033 Uiso 1 1 calc R . .
C20 C 0.8766(6) 0.5165(5) 0.8601(4) 0.0393(12) Uani 1 1 d . . .
H20A H 0.8137 0.5452 0.9078 0.047 Uiso 1 1 calc R . .
H20B H 0.9109 0.4369 0.8731 0.047 Uiso 1 1 calc R . .
C21 C 1.0132(6) 0.6312(6) 0.8931(4) 0.0486(14) Uani 1 1 d . . .
H21A H 1.0763 0.6037 0.8464 0.073 Uiso 1 1 calc R . .
H21B H 1.0706 0.6516 0.9699 0.073 Uiso 1 1 calc R . .
H21C H 0.9801 0.7119 0.8839 0.073 Uiso 1 1 calc R . .
C22 C 0.7176(6) 0.7586(5) 0.1387(4) 0.0511(14) Uani 1 1 d D . .
H22 H 0.6753 0.8212 0.1893 0.077 Uiso 1 1 d R A .
N1 N 0.4561(4) -0.0822(4) 0.1952(3) 0.0335(9) Uani 1 1 d . . .
N2 N 0.6813(4) -0.0802(3) 0.3700(3) 0.0278(8) Uani 1 1 d . . .
N3 N 0.5386(4) 0.3303(3) 0.5969(3) 0.0229(8) Uani 1 1 d . . .
N4 N 0.3479(4) 0.3191(3) 0.4490(3) 0.0257(8) Uani 1 1 d . . .
S1 S 0.20000(13) 0.53142(11) 0.55533(9) 0.0322(3) Uani 1 1 d . . .
Cl1 Cl 0.7554(4) 0.6278(2) 0.1867(2) 0.0652(9) Uani 0.746(7) 1 d PD A 1
Cl2 Cl 0.8967(3) 0.8504(3) 0.13913(19) 0.0648(9) Uani 0.746(7) 1 d PD A 1
Cl3 Cl 0.5933(4) 0.7024(5) 0.0039(2) 0.0930(15) Uani 0.746(7) 1 d PD A 1
Cl1' Cl 0.764(3) 0.8580(11) 0.0733(17) 0.213(13) Uani 0.254(7) 1 d PD A 2
Cl2' Cl 0.5619(10) 0.6196(11) 0.0413(8) 0.092(4) Uani 0.254(7) 1 d PD . 2
Cl3' Cl 0.846(2) 0.687(2) 0.2034(11) 0.244(13) Uani 0.254(7) 1 d PD A 2

loop_
_atom_site_aniso_label
_atom_site_aniso_U_11
_atom_site_aniso_U_22
_atom_site_aniso_U_33
_atom_site_aniso_U_23
_atom_site_aniso_U_13
_atom_site_aniso_U_12
Br1 0.0487(4) 0.0388(3) 0.0656(4) 0.0205(2) 0.0342(3) 0.0310(2)
C1 0.038(3) 0.041(3) 0.032(2) 0.002(2) 0.010(2) 0.010(2)
C2 0.030(3) 0.050(3) 0.030(2) 0.003(2) 0.004(2) 0.005(2)
C3 0.028(2) 0.033(3) 0.040(3) 0.010(2) 0.013(2) 0.0105(19)
C4 0.025(2) 0.022(2) 0.030(2) 0.0078(17) 0.0128(18) 0.0045(17)
C5 0.021(2) 0.023(2) 0.034(2) 0.0127(17) 0.0145(18) 0.0095(17)
C6 0.023(2) 0.021(2) 0.031(2) 0.0090(17) 0.0117(18) 0.0036(16)
C7 0.023(2) 0.024(2) 0.031(2) 0.0112(17) 0.0157(18) 0.0092(17)
C8 0.028(2) 0.028(2) 0.030(2) 0.0086(18) 0.0126(19) 0.0083(18)
C9 0.028(2) 0.036(3) 0.040(2) 0.021(2) 0.017(2) 0.0176(19)
C10 0.031(2) 0.027(2) 0.048(3) 0.015(2) 0.025(2) 0.0188(18)
C11 0.025(2) 0.024(2) 0.031(2) 0.0090(17) 0.0150(18) 0.0055(17)
C12 0.026(2) 0.021(2) 0.033(2) 0.0081(17) 0.0142(19) 0.0052(17)
C13 0.026(2) 0.021(2) 0.036(2) 0.0113(17) 0.0197(19) 0.0116(17)
C14 0.027(2) 0.021(2) 0.036(2) 0.0122(18) 0.0184(19) 0.0090(17)
C15 0.029(2) 0.030(2) 0.039(2) 0.0111(19) 0.013(2) 0.0122(19)
C16 0.039(3) 0.024(2) 0.041(3) 0.0061(19) 0.024(2) 0.0090(19)
C17 0.035(3) 0.026(2) 0.049(3) 0.019(2) 0.026(2) 0.0157(19)
C18 0.032(2) 0.027(2) 0.029(2) 0.0130(17) 0.0163(18) 0.0130(18)
C19 0.030(2) 0.028(2) 0.030(2) 0.0116(18) 0.0131(19) 0.0109(18)
C20 0.036(3) 0.048(3) 0.031(2) 0.013(2) 0.008(2) 0.007(2)
C21 0.044(3) 0.054(3) 0.037(3) 0.013(2) 0.002(2) 0.003(3)
C22 0.064(4) 0.052(3) 0.040(3) 0.006(2) 0.027(3) 0.021(3)
N1 0.038(2) 0.029(2) 0.033(2) 0.0028(16) 0.0177(18) 0.0091(16)
N2 0.027(2) 0.0238(19) 0.042(2) 0.0127(16) 0.0204(17) 0.0134(15)
N3 0.0254(19) 0.0199(18) 0.0264(17) 0.0078(14) 0.0120(15) 0.0075(14)
N4 0.028(2) 0.0219(18) 0.0337(19) 0.0107(14) 0.0157(16) 0.0118(14)
S1 0.0319(6) 0.0294(6) 0.0392(6) 0.0097(5) 0.0152(5) 0.0166(5)
Cl1 0.095(2) 0.0467(13) 0.0821(18) 0.0309(12) 0.0548(16) 0.0341(13)
Cl2 0.0855(19) 0.0551(14) 0.0631(14) 0.0124(10) 0.0497(13) 0.0127(11)
Cl3 0.082(2) 0.143(3) 0.0407(12) -0.0014(15) 0.0152(12) 0.069(2)
Cl1' 0.36(3) 0.081(7) 0.32(2) 0.086(10) 0.28(3) 0.047(12)
Cl2' 0.096(6) 0.088(7) 0.054(5) -0.026(4) 0.023(4) 0.014(5)
Cl3' 0.140(14) 0.29(2) 0.162(12) -0.097(14) -0.041(10) 0.161(15)

loop_
_atom_type_symbol
_atom_type_description
_atom_type_scat_dispersion_real
_atom_type_scat_dispersion_imag
_atom_type_scat_source
C C 0.0033 0.0016 'International Tables Vol C Tables 4.2.6.8 and 6.1.1.4'
H H 0.0000 0.0000 'International Tables Vol C Tables 4.2.6.8 and 6.1.1.4'
Br Br -0.2901 2.4595 'International Tables Vol C Tables 4.2.6.8 and 6.1.1.4'
Cl Cl 0.1484 0.1585 'International Tables Vol C Tables 4.2.6.8 and 6.1.1.4'
N N 0.0061 0.0033 'International Tables Vol C Tables 4.2.6.8 and 6.1.1.4'
S S 0.1246 0.1234 'International Tables Vol C Tables 4.2.6.8 and 6.1.1.4'

loop_
_geom_angle_atom_site_label_1
_geom_angle_atom_site_label_2
_geom_angle_atom_site_label_3
_geom_angle
_geom_angle_site_symmetry_3
N1 C1 C2 124.1(4) .
N1 C1 H1 117.9 .
C2 C1 H1 117.9 .
C3 C2 C1 119.5(5) .
C3 C2 H2 120.2 .
C1 C2 H2 120.2 .
C2 C3 C4 118.2(4) .
C2 C3 H3 120.9 .
C4 C3 H3 120.9 .
C3 C4 C12 119.3(4) .
C3 C4 C5 123.1(4) .
C12 C4 C5 117.6(4) .
N4 C5 C6 111.3(4) .
N4 C5 C4 127.3(4) .
C6 C5 C4 121.4(4) .
C5 C6 N3 105.0(4) .
C5 C6 C7 123.0(4) .
N3 C6 C7 132.0(4) .
C8 C7 C6 127.8(4) .
C8 C7 C11 115.7(4) .
C6 C7 C11 116.5(4) .
C9 C8 C7 120.6(4) .
C9 C8 H8 119.7 .
C7 C8 H8 119.7 .
C8 C9 C10 119.1(4) .
C8 C9 H9 120.4 .
C10 C9 H9 120.4 .
N2 C10 C9 123.2(4) .
N2 C10 H10 118.4 .
C9 C10 H10 118.4 .
N2 C11 C7 122.8(4) .
N2 C11 C12 117.2(4) .
C7 C11 C12 120.0(4) .
N1 C12 C4 121.7(4) .
N1 C12 C11 116.9(4) .
C4 C12 C11 121.5(4) .
N4 C13 N3 112.6(4) .
N4 C13 C14 121.0(4) .
N3 C13 C14 126.4(4) .
C15 C14 C13 133.6(4) .
C15 C14 S1 110.5(3) .
C13 C14 S1 115.9(3) .
C14 C15 C16 113.3(4) .
C14 C15 H15 123.3 .
C16 C15 H15 123.3 .
C17 C16 C15 112.5(4) .
C17 C16 H16 123.7 .
C15 C16 H16 123.7 .
C16 C17 S1 112.6(3) .
C16 C17 Br1 127.7(3) .
S1 C17 Br1 119.7(3) .
N3 C18 C19 112.0(3) .
N3 C18 H18A 109.2 .
C19 C18 H18A 109.2 .
N3 C18 H18B 109.2 .
C19 C18 H18B 109.2 .
H18A C18 H18B 107.9 .
C20 C19 C18 111.8(3) .
C20 C19 H19A 109.3 .
C18 C19 H19A 109.3 .
C20 C19 H19B 109.3 .
C18 C19 H19B 109.3 .
H19A C19 H19B 107.9 .
C21 C20 C19 113.7(4) .
C21 C20 H20A 108.8 .
C19 C20 H20A 108.8 .
C21 C20 H20B 108.8 .
C19 C20 H20B 108.8 .
H20A C20 H20B 107.7 .
C20 C21 H21A 109.5 .
C20 C21 H21B 109.5 .
H21A C21 H21B 109.5 .
C20 C21 H21C 109.5 .
H21A C21 H21C 109.5 .
H21B C21 H21C 109.5 .
Cl1' C22 Cl3' 121.3(9) .
Cl1' C22 Cl1 147.4(8) .
Cl3' C22 Cl1 31.3(9) .
Cl1' C22 Cl3 70.0(8) .
Cl3' C22 Cl3 132.0(6) .
Cl1 C22 Cl3 113.4(3) .
Cl1' C22 Cl2' 107.9(8) .
Cl3' C22 Cl2' 106.8(7) .
Cl1 C22 Cl2' 79.3(5) .
Cl3 C22 Cl2' 38.1(4) .
Cl1' C22 Cl2 45.9(9) .
Cl3' C22 Cl2 76.9(10) .
Cl1 C22 Cl2 107.3(3) .
Cl3 C22 Cl2 108.0(3) .
Cl2' C22 Cl2 137.5(5) .
Cl1' C22 H22 98.9 .
Cl3' C22 H22 113.6 .
Cl1 C22 H22 109.3 .
Cl3 C22 H22 109.4 .
Cl2' C22 H22 107.4 .
Cl2 C22 H22 109.4 .
C1 N1 C12 117.1(4) .
C10 N2 C11 118.4(4) .
C13 N3 C6 106.2(3) .
C13 N3 C18 126.2(3) .
C6 N3 C18 127.4(4) .
C13 N4 C5 104.9(4) .
C14 S1 C17 91.1(2) .
C22 Cl2' Cl2' 151.7(10) 2_665

loop_
_geom_bond_atom_site_label_1
_geom_bond_atom_site_label_2
_geom_bond_distance
_geom_bond_site_symmetry_2
Br1 C17 1.864(5) .
C1 N1 1.326(6) .
C1 C2 1.379(7) .
C1 H1 0.9300 .
C2 C3 1.371(6) .
C2 H2 0.9300 .
C3 C4 1.396(6) .
C3 H3 0.9300 .
C4 C12 1.397(6) .
C4 C5 1.424(5) .
C5 N4 1.361(5) .
C5 C6 1.378(6) .
C6 N3 1.393(5) .
C6 C7 1.418(6) .
C7 C8 1.406(6) .
C7 C11 1.435(5) .
C8 C9 1.350(6) .
C8 H8 0.9300 .
C9 C10 1.395(6) .
C9 H9 0.9300 .
C10 N2 1.318(6) .
C10 H10 0.9300 .
C11 N2 1.340(6) .
C11 C12 1.445(6) .
C12 N1 1.373(5) .
C13 N4 1.325(5) .
C13 N3 1.362(6) .
C13 C14 1.460(6) .
C14 C15 1.364(6) .
C14 S1 1.722(5) .
C15 C16 1.410(7) .
C15 H15 0.9300 .
C16 C17 1.325(7) .
C16 H16 0.9300 .
C17 S1 1.722(4) .
C18 N3 1.467(5) .
C18 C19 1.517(6) .
C18 H18A 0.9700 .
C18 H18B 0.9700 .
C19 C20 1.506(6) .
C19 H19A 0.9700 .
C19 H19B 0.9700 .
C20 C21 1.498(7) .
C20 H20A 0.9700 .
C20 H20B 0.9700 .
C21 H21A 0.9600 .
C21 H21B 0.9600 .
C21 H21C 0.9600 .
C22 Cl1' 1.612(11) .
C22 Cl3' 1.666(12) .
C22 Cl1 1.703(6) .
C22 Cl3 1.729(6) .
C22 Cl2' 1.800(8) .
C22 Cl2 1.805(6) .
C22 H22 0.9800 .
Cl2' Cl2' 2.390(19) 2_665

loop_
_geom_torsion_atom_site_label_1
_geom_torsion_atom_site_label_2
_geom_torsion_atom_site_label_3
_geom_torsion_atom_site_label_4
_geom_torsion
_geom_torsion_site_symmetry_4
N1 C1 C2 C3 2.2(8) .
C1 C2 C3 C4 -0.9(7) .
C2 C3 C4 C12 -1.1(6) .
C2 C3 C4 C5 178.9(4) .
C3 C4 C5 N4 0.0(6) .
C12 C4 C5 N4 -180.0(4) .
C3 C4 C5 C6 -179.8(4) .
C12 C4 C5 C6 0.2(6) .
N4 C5 C6 N3 1.4(4) .
C4 C5 C6 N3 -178.7(3) .
N4 C5 C6 C7 -179.6(4) .
C4 C5 C6 C7 0.2(6) .
C5 C6 C7 C8 178.9(4) .
N3 C6 C7 C8 -2.5(7) .
C5 C6 C7 C11 -1.7(6) .
N3 C6 C7 C11 177.0(4) .
C6 C7 C8 C9 177.3(4) .
C11 C7 C8 C9 -2.2(6) .
C7 C8 C9 C10 -0.1(6) .
C8 C9 C10 N2 2.7(7) .
C8 C7 C11 N2 2.4(6) .
C6 C7 C11 N2 -177.2(4) .
C8 C7 C11 C12 -177.8(4) .
C6 C7 C11 C12 2.6(6) .
C3 C4 C12 N1 2.0(6) .
C5 C4 C12 N1 -178.0(3) .
C3 C4 C12 C11 -179.1(4) .
C5 C4 C12 C11 0.8(6) .
N2 C11 C12 N1 -3.6(5) .
C7 C11 C12 N1 176.6(3) .
N2 C11 C12 C4 177.5(4) .
C7 C11 C12 C4 -2.3(6) .
N4 C13 C14 C15 -166.1(4) .
N3 C13 C14 C15 13.9(7) .
N4 C13 C14 S1 11.8(5) .
N3 C13 C14 S1 -168.2(3) .
C13 C14 C15 C16 177.9(4) .
S1 C14 C15 C16 -0.2(5) .
C14 C15 C16 C17 0.0(6) .
C15 C16 C17 S1 0.1(5) .
C15 C16 C17 Br1 -178.3(3) .
N3 C18 C19 C20 179.9(4) .
C18 C19 C20 C21 -172.4(4) .
C2 C1 N1 C12 -1.3(7) .
C4 C12 N1 C1 -0.8(6) .
C11 C12 N1 C1 -179.7(4) .
C9 C10 N2 C11 -2.6(6) .
C7 C11 N2 C10 0.0(6) .
C12 C11 N2 C10 -179.9(4) .
N4 C13 N3 C6 0.9(4) .
C14 C13 N3 C6 -179.1(4) .
N4 C13 N3 C18 -174.2(3) .
C14 C13 N3 C18 5.8(6) .
C5 C6 N3 C13 -1.4(4) .
C7 C6 N3 C13 179.8(4) .
C5 C6 N3 C18 173.6(4) .
C7 C6 N3 C18 -5.2(7) .
C19 C18 N3 C13 -96.1(5) .
C19 C18 N3 C6 89.8(5) .
N3 C13 N4 C5 0.0(4) .
C14 C13 N4 C5 180.0(4) .
C6 C5 N4 C13 -0.9(4) .
C4 C5 N4 C13 179.3(4) .
C15 C14 S1 C17 0.2(3) .
C13 C14 S1 C17 -178.2(3) .
C16 C17 S1 C14 -0.2(4) .
Br1 C17 S1 C14 178.4(3) .
Cl1' C22 Cl2' Cl2' 135.2(15) 2_665
Cl3' C22 Cl2' Cl2' 3.2(18) 2_665
Cl1 C22 Cl2' Cl2' -12.0(17) 2_665
Cl3 C22 Cl2' Cl2' 141.6(19) 2_665
Cl2 C22 Cl2' Cl2' 92(2) 2_665
